data_4105604
loop_
_publ_author_name
'Yosra M. Badiei'
'Maxime A. Siegler'
'David P. Goldberg'

_publ_contact_author_address
;Department of Chemistry
Johns Hopkins University
3400 N. Charles Street
Baltimore, MD, 21218
USA
;
_publ_contact_author_email dpg@jhu.edu
_publ_contact_author_name 'David P. Goldberg'
_publ_section_title
;
 O2 Activation by Bis(imino)pyridine Iron(II)-Thiolate Complexes
;
_journal_name_full 'Journal of the American Chemical Society'
_journal_page_first 1274
_journal_page_last 1277
_journal_paper_doi 10.1021/ja109923a
_journal_volume 133
_journal_year 2011
_chemical_formula_moiety 'C39 H48 Cl Fe N3 S, C H2 Cl2'
_chemical_formula_sum 'C40 H50 Cl3 Fe N3 S'
_chemical_formula_weight 767.09
_chemical_name_systematic
; 
 ? 
;
_space_group_IT_number 76
_symmetry_cell_setting tetragonal
_symmetry_space_group_name_Hall 'P 4w'
_symmetry_space_group_name_H-M 'P 41'
_atom_sites_solution_hydrogens difmap
_atom_sites_solution_primary heavy
_atom_sites_solution_secondary difmap
_audit_creation_method SHELXL-97
_cell_angle_alpha 90.00
_cell_angle_beta 90.00
_cell_angle_gamma 90.00
_cell_formula_units_Z 4
_cell_length_a 12.73727(14)
_cell_length_b 12.73727(14)
_cell_length_c 25.1972(4)
_cell_measurement_reflns_used 14311
_cell_measurement_temperature 110(2)
_cell_measurement_theta_max 26.31
_cell_measurement_theta_min 1.60
_cell_volume 4087.94(9)
_computing_cell_refinement
;
CrysAlisPro, Oxford Diffraction Ltd.,
Version 1.171.33.31 (release 08-01-2009 CrysAlis171 .NET)
(compiled Jan  8 2009,16:24:04)
;
_computing_data_collection
;
CrysAlisPro, Oxford Diffraction Ltd.,
Version 1.171.33.31 (release 08-01-2009 CrysAlis171 .NET)
(compiled Jan  8 2009,16:24:04)
;
_computing_data_reduction
;
CrysAlisPro, Oxford Diffraction Ltd.,
Version 1.171.33.31 (release 08-01-2009 CrysAlis171 .NET)
(compiled Jan  8 2009,16:24:04)
;
_computing_molecular_graphics 'SHELXTL v6.10 (Sheldrick, 2008)'
_computing_publication_material 'SHELXTL v6.10 (Sheldrick, 2008)'
_computing_structure_refinement 'SHELXL-97 (Sheldrick, 2008)'
_computing_structure_solution 'DIRDIF08 (Beurskens et al., 2008)'
_diffrn_ambient_temperature 110(2)
_diffrn_detector_area_resol_mean 15.9890
_diffrn_measured_fraction_theta_full 0.999
_diffrn_measured_fraction_theta_max 0.999
_diffrn_measurement_device_type 'Goniometer KM4/Xcalibur, detector: Sapphire3'
_diffrn_measurement_method '\w and \f scans'
_diffrn_radiation_monochromator graphite
_diffrn_radiation_source 'Enhance (Mo) X-ray Source'
_diffrn_radiation_type MoK\a
_diffrn_radiation_wavelength 0.71073
_diffrn_reflns_av_R_equivalents 0.0366
_diffrn_reflns_av_sigmaI/netI 0.0484
_diffrn_reflns_limit_h_max 15
_diffrn_reflns_limit_h_min -13
_diffrn_reflns_limit_k_max 15
_diffrn_reflns_limit_k_min -14
_diffrn_reflns_limit_l_max 29
_diffrn_reflns_limit_l_min -29
_diffrn_reflns_number 23227
_diffrn_reflns_theta_full 25.00
_diffrn_reflns_theta_max 25.00
_diffrn_reflns_theta_min 2.26
_exptl_absorpt_coefficient_mu 0.646
_exptl_absorpt_correction_T_max 0.904
_exptl_absorpt_correction_T_min 0.859
_exptl_absorpt_correction_type analytical
_exptl_absorpt_process_details
;
CrysAlis RED, Oxford Diffraction Ltd.,
Version 1.171.33.31 (release 08-01-2009 CrysAlis171 .NET)
(compiled Jan  8 2009,16:24:04)
Analytical numeric absorption correction using a multifaceted crystal
            model based on expressions derived by R.C. Clark & J.S. Reid.
(Clark, R. C. & Reid, J. S. (1995). Acta Cryst. A51, 887-897)
;
_exptl_crystal_colour black
_exptl_crystal_density_diffrn 1.246
_exptl_crystal_description octahedron
_exptl_crystal_F_000 1616
_exptl_crystal_size_max 0.38
_exptl_crystal_size_mid 0.24
_exptl_crystal_size_min 0.20
_refine_diff_density_max 0.502
_refine_diff_density_min -0.458
_refine_diff_density_rms 0.052
_refine_ls_abs_structure_details 'Flack H D (1983), Acta Cryst. A39, 876-881'
_refine_ls_abs_structure_Flack -0.002(14)
_refine_ls_extinction_method none
_refine_ls_goodness_of_fit_ref 1.016
_refine_ls_hydrogen_treatment constr
_refine_ls_matrix_type full
_refine_ls_number_parameters 498
_refine_ls_number_reflns 7190
_refine_ls_number_restraints 184
_refine_ls_restrained_S_all 1.006
_refine_ls_R_factor_all 0.0463
_refine_ls_R_factor_gt 0.0382
_refine_ls_shift/su_max 0.000
_refine_ls_shift/su_mean 0.000
_refine_ls_structure_factor_coef Fsqd
_refine_ls_weighting_details 'calc w=1/[\s^2^(Fo^2^)+(0.0588P)^2^+0.0000P] where P=(Fo^2^+2Fc^2^)/3'
_refine_ls_weighting_scheme calc
_refine_ls_wR_factor_gt 0.0908
_refine_ls_wR_factor_ref 0.0929
_reflns_number_gt 6240
_reflns_number_total 7190
_reflns_threshold_expression I>2\s(I)
_cod_data_source_file ja109923a_si_001.cif
_cod_data_source_block 1
_cod_database_code 4105604

loop_
_symmetry_equiv_pos_as_xyz
'x, y, z'
'-y, x, z+1/4'
'-x, -y, z+1/2'
'y, -x, z+3/4'

loop_
_atom_site_label
_atom_site_type_symbol
_atom_site_fract_x
_atom_site_fract_y
_atom_site_fract_z
_atom_site_U_iso_or_equiv
_atom_site_adp_type
_atom_site_occupancy
_atom_site_symmetry_multiplicity
_atom_site_calc_flag
_atom_site_refinement_flags
_atom_site_disorder_assembly
_atom_site_disorder_group
Fe1 Fe 0.14031(3) 0.37250(3) 0.257934(16) 0.01461(11) Uani 1 1 d . . .
Cl1 Cl 0.13499(6) 0.50178(7) 0.19679(3) 0.0272(2) Uani 1 1 d . A .
C1 C -0.0575(2) 0.2917(2) 0.30962(12) 0.0182(7) Uani 1 1 d . . .
C2 C 0.2957(2) 0.3684(2) 0.34675(12) 0.0162(6) Uani 1 1 d . . .
C3 C -0.1639(3) 0.2511(3) 0.32148(14) 0.0302(8) Uani 1 1 d . A .
H3A H -0.2131 0.2755 0.2942 0.045 Uiso 1 1 calc R . .
H3B H -0.1866 0.2769 0.3563 0.045 Uiso 1 1 calc R . .
H3C H -0.1625 0.1742 0.3218 0.045 Uiso 1 1 calc R . .
C4 C 0.3927(3) 0.3716(3) 0.37930(13) 0.0236(8) Uani 1 1 d . A .
H4A H 0.4265 0.3025 0.3787 0.035 Uiso 1 1 calc R . .
H4B H 0.3748 0.3902 0.4159 0.035 Uiso 1 1 calc R . .
H4C H 0.4409 0.4242 0.3648 0.035 Uiso 1 1 calc R . .
C5 C 0.0288(2) 0.2715(2) 0.34806(12) 0.0166(7) Uani 1 1 d . A .
C6 C 0.0188(3) 0.2180(2) 0.39523(13) 0.0206(7) Uani 1 1 d . . .
H6 H -0.0472 0.1898 0.4056 0.025 Uiso 1 1 calc R A .
C7 C 0.1066(3) 0.2057(3) 0.42752(13) 0.0239(8) Uani 1 1 d . A .
H7 H 0.1021 0.1667 0.4596 0.029 Uiso 1 1 calc R . .
C8 C 0.2009(3) 0.2512(3) 0.41224(13) 0.0222(7) Uani 1 1 d . . .
H8 H 0.2618 0.2444 0.4338 0.027 Uiso 1 1 calc R A .
C9 C 0.2046(2) 0.3065(2) 0.36511(11) 0.0148(7) Uani 1 1 d . A .
C10 C -0.1056(2) 0.3721(3) 0.22790(12) 0.0213(7) Uani 1 1 d . . .
C11 C -0.1438(2) 0.4754(3) 0.22823(14) 0.0272(8) Uani 1 1 d . A .
C12 C -0.2131(3) 0.5040(3) 0.18842(16) 0.0375(10) Uani 1 1 d . . .
H12 H -0.2399 0.5736 0.1879 0.045 Uiso 1 1 calc R A .
C13 C -0.2442(3) 0.4352(4) 0.14974(16) 0.0434(11) Uani 1 1 d . A .
H13 H -0.2929 0.4565 0.1233 0.052 Uiso 1 1 calc R . .
C14 C -0.2043(3) 0.3352(4) 0.14946(15) 0.0425(11) Uani 1 1 d . . .
H14 H -0.2246 0.2883 0.1220 0.051 Uiso 1 1 calc R A .
C15 C -0.1344(3) 0.3003(3) 0.18852(14) 0.0304(8) Uani 1 1 d . A .
C16 C -0.1151(3) 0.5522(3) 0.27231(14) 0.0301(9) Uani 1 1 d . . .
H16 H -0.0462 0.5298 0.2876 0.036 Uiso 1 1 calc R A .
C17 C -0.1961(3) 0.5493(3) 0.31641(17) 0.0456(11) Uani 1 1 d . A .
H17A H -0.1722 0.5930 0.3461 0.068 Uiso 1 1 calc R . .
H17B H -0.2053 0.4768 0.3286 0.068 Uiso 1 1 calc R . .
H17C H -0.2632 0.5763 0.3031 0.068 Uiso 1 1 calc R . .
C18 C -0.1029(3) 0.6653(3) 0.2520(2) 0.0531(12) Uani 1 1 d . A .
H18A H -0.1710 0.6912 0.2395 0.080 Uiso 1 1 calc R . .
H18B H -0.0524 0.6666 0.2227 0.080 Uiso 1 1 calc R . .
H18C H -0.0775 0.7102 0.2809 0.080 Uiso 1 1 calc R . .
C19 C -0.0910(3) 0.1914(3) 0.18484(17) 0.0463(11) Uani 1 1 d . . .
H19 H -0.0404 0.1820 0.2148 0.056 Uiso 1 1 calc R A .
C20 C -0.1769(4) 0.1070(4) 0.1907(2) 0.0620(14) Uani 1 1 d . A .
H20A H -0.2123 0.1156 0.2250 0.093 Uiso 1 1 calc R . .
H20B H -0.1450 0.0371 0.1889 0.093 Uiso 1 1 calc R . .
H20C H -0.2282 0.1147 0.1620 0.093 Uiso 1 1 calc R . .
C21 C -0.0297(4) 0.1760(4) 0.1329(2) 0.0638(15) Uani 1 1 d . A .
H21A H -0.0780 0.1809 0.1028 0.096 Uiso 1 1 calc R . .
H21B H 0.0038 0.1068 0.1331 0.096 Uiso 1 1 calc R . .
H21C H 0.0242 0.2306 0.1299 0.096 Uiso 1 1 calc R . .
C22 C 0.3538(2) 0.4973(2) 0.28642(11) 0.0155(7) Uani 1 1 d . . .
C23 C 0.3283(2) 0.6022(3) 0.29736(12) 0.0197(7) Uani 1 1 d . A .
C24 C 0.4014(3) 0.6791(3) 0.28416(13) 0.0233(7) Uani 1 1 d . . .
H24 H 0.3865 0.7507 0.2915 0.028 Uiso 1 1 calc R A .
C25 C 0.4960(3) 0.6521(3) 0.26034(14) 0.0247(7) Uani 1 1 d . A .
H25 H 0.5466 0.7048 0.2527 0.030 Uiso 1 1 calc R . .
C26 C 0.5163(2) 0.5489(3) 0.24789(12) 0.0233(8) Uani 1 1 d . . .
H26 H 0.5804 0.5319 0.2307 0.028 Uiso 1 1 calc R A .
C27 C 0.4465(2) 0.4689(2) 0.25957(13) 0.0193(7) Uani 1 1 d . A .
C28 C 0.2272(3) 0.6309(3) 0.32611(13) 0.0231(7) Uani 1 1 d . . .
H28 H 0.1812 0.5672 0.3260 0.028 Uiso 1 1 calc R A .
C29 C 0.1667(3) 0.7190(3) 0.29867(15) 0.0326(8) Uani 1 1 d . A .
H29A H 0.2121 0.7806 0.2950 0.049 Uiso 1 1 calc R . .
H29B H 0.1049 0.7374 0.3199 0.049 Uiso 1 1 calc R . .
H29C H 0.1441 0.6954 0.2634 0.049 Uiso 1 1 calc R . .
C30 C 0.2482(3) 0.6592(3) 0.38349(14) 0.0372(9) Uani 1 1 d . A .
H30A H 0.2860 0.6016 0.4008 0.056 Uiso 1 1 calc R . .
H30B H 0.1814 0.6711 0.4018 0.056 Uiso 1 1 calc R . .
H30C H 0.2908 0.7232 0.3850 0.056 Uiso 1 1 calc R . .
C31 C 0.4690(2) 0.3574(3) 0.24364(13) 0.0222(8) Uani 1 1 d . . .
H31 H 0.4135 0.3122 0.2600 0.027 Uiso 1 1 calc R A .
C32 C 0.5764(3) 0.3173(3) 0.26387(16) 0.0332(9) Uani 1 1 d . A .
H32A H 0.6327 0.3594 0.2481 0.050 Uiso 1 1 calc R . .
H32B H 0.5853 0.2436 0.2537 0.050 Uiso 1 1 calc R . .
H32C H 0.5792 0.3235 0.3026 0.050 Uiso 1 1 calc R . .
C33 C 0.4610(3) 0.3446(3) 0.18379(14) 0.0308(9) Uani 1 1 d . A .
H33A H 0.3906 0.3649 0.1720 0.046 Uiso 1 1 calc R . .
H33B H 0.4741 0.2711 0.1743 0.046 Uiso 1 1 calc R . .
H33C H 0.5133 0.3895 0.1665 0.046 Uiso 1 1 calc R . .
S1 S 0.20455(7) 0.21647(7) 0.22217(3) 0.02331(19) Uani 0.62(2) 1 d PDU A 1
C34 C 0.2218(14) 0.124(3) 0.2735(12) 0.0300(18) Uani 0.62(2) 1 d PDU A 1
C35 C 0.1387(11) 0.0651(12) 0.2934(5) 0.032(2) Uani 0.62(2) 1 d PDU A 1
H35 H 0.0706 0.0739 0.2787 0.039 Uiso 0.62(2) 1 calc PR A 1
C36 C 0.1531(10) -0.0054(9) 0.3336(4) 0.035(2) Uani 0.62(2) 1 d PDU A 1
H36 H 0.0943 -0.0436 0.3465 0.042 Uiso 0.62(2) 1 calc PR A 1
C37 C 0.2478(11) -0.0227(7) 0.3557(3) 0.034(2) Uani 0.62(2) 1 d PDU A 1
H37 H 0.2565 -0.0719 0.3837 0.041 Uiso 0.62(2) 1 calc PR A 1
C38 C 0.3359(10) 0.0370(8) 0.3352(4) 0.039(2) Uani 0.62(2) 1 d PDU A 1
H38 H 0.4037 0.0274 0.3502 0.047 Uiso 0.62(2) 1 calc PR A 1
C39 C 0.3226(9) 0.1076(9) 0.2942(4) 0.034(2) Uani 0.62(2) 1 d PDU A 1
H39 H 0.3811 0.1446 0.2801 0.041 Uiso 0.62(2) 1 calc PR A 1
S1' S 0.20455(7) 0.21647(7) 0.22217(3) 0.02331(19) Uani 0.38(2) 1 d PDU A 2
C34' C 0.211(2) 0.122(4) 0.274(2) 0.032(2) Uani 0.38(2) 1 d PDU A 2
C35' C 0.1217(17) 0.062(2) 0.2852(9) 0.034(2) Uani 0.38(2) 1 d PDU A 2
H35' H 0.0605 0.0716 0.2642 0.040 Uiso 0.38(2) 1 calc PR A 2
C36' C 0.1205(15) -0.0102(15) 0.3252(7) 0.039(3) Uani 0.38(2) 1 d PDU A 2
H36' H 0.0600 -0.0532 0.3289 0.047 Uiso 0.38(2) 1 calc PR A 2
C37' C 0.2000(18) -0.0242(13) 0.3597(7) 0.045(3) Uani 0.38(2) 1 d PDU A 2
H37' H 0.1926 -0.0669 0.3904 0.054 Uiso 0.38(2) 1 calc PR A 2
C38' C 0.2980(15) 0.0294(14) 0.3476(7) 0.042(3) Uani 0.38(2) 1 d PDU A 2
H38' H 0.3600 0.0138 0.3669 0.050 Uiso 0.38(2) 1 calc PR A 2
C39' C 0.2995(14) 0.1051(15) 0.3066(7) 0.035(3) Uani 0.38(2) 1 d PDU A 2
H39' H 0.3614 0.1451 0.3008 0.042 Uiso 0.38(2) 1 calc PR A 2
N1 N -0.02983(19) 0.34384(19) 0.26794(9) 0.0169(6) Uani 1 1 d . A .
N2 N 0.12114(19) 0.31392(19) 0.33324(10) 0.0143(5) Uani 1 1 d . A .
N3 N 0.27962(19) 0.42010(19) 0.30302(9) 0.0145(5) Uani 1 1 d . A .
C1S C 0.0606(4) 0.4807(4) 0.4694(2) 0.0680(14) Uani 1 1 d . . .
H1S1 H 0.1339 0.4703 0.4575 0.082 Uiso 1 1 calc R . .
H1S2 H 0.0354 0.4133 0.4843 0.082 Uiso 1 1 calc R . .
Cl2 Cl 0.05840(12) 0.57719(14) 0.51967(6) 0.0909(5) Uani 1 1 d . . .
Cl3 Cl -0.01671(12) 0.51423(11) 0.41508(6) 0.0770(4) Uani 1 1 d . . .

loop_
_atom_site_aniso_label
_atom_site_aniso_U_11
_atom_site_aniso_U_22
_atom_site_aniso_U_33
_atom_site_aniso_U_23
_atom_site_aniso_U_13
_atom_site_aniso_U_12
Fe1 0.0135(2) 0.0188(2) 0.0115(2) 0.00128(19) -0.00013(18) 0.00049(19)
Cl1 0.0245(4) 0.0338(5) 0.0234(4) 0.0137(4) -0.0018(3) -0.0022(4)
C1 0.0172(17) 0.0190(17) 0.0182(17) -0.0017(13) 0.0016(13) 0.0048(13)
C2 0.0199(17) 0.0158(16) 0.0128(15) -0.0027(12) 0.0012(13) 0.0024(13)
C3 0.0207(18) 0.043(2) 0.0267(19) 0.0086(16) 0.0026(15) -0.0001(16)
C4 0.0215(18) 0.0297(19) 0.0197(17) 0.0033(14) -0.0025(14) -0.0038(15)
C5 0.0173(17) 0.0164(16) 0.0162(16) -0.0010(13) 0.0033(13) 0.0015(13)
C6 0.0180(17) 0.0206(18) 0.0232(17) 0.0014(14) 0.0017(13) -0.0004(14)
C7 0.030(2) 0.0271(18) 0.0148(16) 0.0068(14) 0.0000(14) 0.0024(16)
C8 0.0211(18) 0.0238(18) 0.0217(17) 0.0031(14) -0.0046(14) -0.0001(15)
C9 0.0186(16) 0.0151(16) 0.0109(15) -0.0004(12) -0.0018(12) 0.0020(13)
C10 0.0088(15) 0.037(2) 0.0179(17) 0.0070(15) 0.0025(13) -0.0011(14)
C11 0.0139(17) 0.038(2) 0.029(2) 0.0163(16) 0.0064(15) 0.0029(15)
C12 0.0228(19) 0.054(3) 0.036(2) 0.027(2) 0.0044(17) 0.0076(18)
C13 0.020(2) 0.082(3) 0.028(2) 0.025(2) -0.0007(16) 0.008(2)
C14 0.020(2) 0.087(4) 0.021(2) 0.000(2) -0.0044(15) -0.006(2)
C15 0.0162(17) 0.049(2) 0.026(2) -0.0021(17) 0.0033(15) 0.0040(17)
C16 0.0229(18) 0.031(2) 0.037(2) 0.0102(16) 0.0000(15) 0.0083(16)
C17 0.044(2) 0.049(3) 0.044(3) -0.004(2) 0.006(2) 0.004(2)
C18 0.047(3) 0.037(2) 0.076(3) 0.010(2) 0.000(3) 0.0086(19)
C19 0.030(2) 0.064(3) 0.045(3) -0.019(2) -0.0205(19) 0.008(2)
C20 0.057(3) 0.053(3) 0.075(4) -0.012(3) -0.017(3) -0.001(2)
C21 0.040(3) 0.096(4) 0.056(3) -0.038(3) -0.008(2) 0.014(3)
C22 0.0153(16) 0.0199(17) 0.0112(15) 0.0042(13) -0.0052(12) -0.0008(13)
C23 0.0233(17) 0.0233(18) 0.0126(15) -0.0015(13) -0.0050(13) -0.0018(14)
C24 0.0294(19) 0.0215(18) 0.0190(17) 0.0025(14) -0.0058(14) -0.0039(15)
C25 0.0275(18) 0.0272(18) 0.0193(17) 0.0038(15) -0.0011(15) -0.0112(14)
C26 0.0166(16) 0.036(2) 0.0171(17) 0.0058(14) -0.0011(13) -0.0031(15)
C27 0.0144(15) 0.0264(17) 0.0172(15) 0.0002(15) -0.0055(14) 0.0016(13)
C28 0.0228(18) 0.0194(18) 0.0273(18) 0.0004(14) -0.0005(14) -0.0009(14)
C29 0.034(2) 0.034(2) 0.030(2) -0.0005(17) -0.0010(17) 0.0059(17)
C30 0.034(2) 0.054(3) 0.0235(19) -0.0019(18) 0.0013(16) 0.0064(19)
C31 0.0145(16) 0.0269(19) 0.0253(19) 0.0022(14) 0.0044(13) 0.0035(14)
C32 0.0232(18) 0.038(2) 0.038(2) 0.0047(18) 0.0025(17) 0.0080(16)
C33 0.036(2) 0.032(2) 0.0238(19) -0.0045(16) 0.0021(16) 0.0042(17)
S1 0.0262(5) 0.0246(5) 0.0191(4) -0.0074(4) -0.0005(4) 0.0021(4)
C34 0.038(4) 0.027(3) 0.025(3) -0.010(3) -0.007(4) 0.008(4)
C35 0.043(4) 0.028(3) 0.026(4) -0.009(3) -0.001(3) 0.008(3)
C36 0.046(5) 0.029(3) 0.030(4) 0.001(3) -0.009(4) 0.007(4)
C37 0.052(6) 0.023(3) 0.028(3) -0.002(3) -0.005(4) 0.013(4)
C38 0.046(5) 0.032(3) 0.038(4) -0.007(3) -0.011(4) 0.013(4)
C39 0.043(4) 0.031(3) 0.030(4) -0.003(3) -0.005(3) 0.003(3)
S1' 0.0262(5) 0.0246(5) 0.0191(4) -0.0074(4) -0.0005(4) 0.0021(4)
C34' 0.041(5) 0.028(4) 0.027(4) -0.008(4) -0.008(4) 0.009(4)
C35' 0.044(5) 0.029(4) 0.028(5) -0.004(4) -0.005(4) 0.012(4)
C36' 0.049(6) 0.031(4) 0.036(5) -0.002(4) -0.008(5) 0.012(5)
C37' 0.052(7) 0.035(4) 0.047(5) -0.005(4) -0.017(5) 0.011(5)
C38' 0.048(6) 0.038(5) 0.039(5) -0.008(4) -0.013(5) 0.008(5)
C39' 0.043(5) 0.029(4) 0.033(5) -0.006(4) -0.009(4) 0.003(4)
N1 0.0137(13) 0.0212(14) 0.0159(15) 0.0016(11) -0.0006(10) 0.0034(11)
N2 0.0145(13) 0.0134(13) 0.0150(13) -0.0013(10) 0.0039(10) 0.0007(11)
N3 0.0166(13) 0.0154(13) 0.0117(13) -0.0006(11) -0.0015(10) 0.0022(11)
C1S 0.062(3) 0.072(3) 0.070(3) -0.014(3) 0.000(3) 0.008(3)
Cl2 0.0818(10) 0.1101(12) 0.0809(11) -0.0387(9) -0.0153(8) 0.0210(9)
Cl3 0.0838(10) 0.0741(9) 0.0730(9) -0.0128(7) -0.0188(8) 0.0112(8)

loop_
_atom_type_symbol
_atom_type_description
_atom_type_scat_dispersion_real
_atom_type_scat_dispersion_imag
_atom_type_scat_source
C C 0.0033 0.0016 'International Tables Vol C Tables 4.2.6.8 and 6.1.1.4'
H H 0.0000 0.0000 'International Tables Vol C Tables 4.2.6.8 and 6.1.1.4'
Cl Cl 0.1484 0.1585 'International Tables Vol C Tables 4.2.6.8 and 6.1.1.4'
Fe Fe 0.3463 0.8444 'International Tables Vol C Tables 4.2.6.8 and 6.1.1.4'
N N 0.0061 0.0033 'International Tables Vol C Tables 4.2.6.8 and 6.1.1.4'
S S 0.1246 0.1234 'International Tables Vol C Tables 4.2.6.8 and 6.1.1.4'

loop_
_geom_angle_atom_site_label_1
_geom_angle_atom_site_label_2
_geom_angle_atom_site_label_3
_geom_angle
N2 Fe1 N3 73.62(9)
N2 Fe1 N1 73.64(9)
N3 Fe1 N1 141.21(9)
N2 Fe1 Cl1 153.21(7)
N3 Fe1 Cl1 100.15(7)
N1 Fe1 Cl1 99.72(7)
N2 Fe1 S1 95.11(7)
N3 Fe1 S1 98.74(7)
N1 Fe1 S1 104.32(7)
Cl1 Fe1 S1 111.65(4)
N1 C1 C3 126.4(3)
N1 C1 C5 114.6(3)
C3 C1 C5 119.0(3)
N3 C2 C9 114.3(3)
N3 C2 C4 125.9(3)
C9 C2 C4 119.7(3)
C1 C3 H3A 109.5
C1 C3 H3B 109.5
H3A C3 H3B 109.5
C1 C3 H3C 109.5
H3A C3 H3C 109.5
H3B C3 H3C 109.5
C2 C4 H4A 109.5
C2 C4 H4B 109.5
H4A C4 H4B 109.5
C2 C4 H4C 109.5
H4A C4 H4C 109.5
H4B C4 H4C 109.5
N2 C5 C6 121.3(3)
N2 C5 C1 113.3(3)
C6 C5 C1 125.4(3)
C5 C6 C7 119.0(3)
C5 C6 H6 120.5
C7 C6 H6 120.5
C8 C7 C6 119.1(3)
C8 C7 H7 120.4
C6 C7 H7 120.4
C9 C8 C7 118.7(3)
C9 C8 H8 120.6
C7 C8 H8 120.6
N2 C9 C8 121.8(3)
N2 C9 C2 113.5(3)
C8 C9 C2 124.6(3)
C15 C10 C11 121.8(3)
C15 C10 N1 120.5(3)
C11 C10 N1 117.6(3)
C12 C11 C10 117.7(4)
C12 C11 C16 120.8(3)
C10 C11 C16 121.5(3)
C13 C12 C11 122.1(4)
C13 C12 H12 119.0
C11 C12 H12 119.0
C12 C13 C14 119.4(3)
C12 C13 H13 120.3
C14 C13 H13 120.3
C13 C14 C15 121.8(4)
C13 C14 H14 119.1
C15 C14 H14 119.1
C10 C15 C14 117.3(4)
C10 C15 C19 123.6(3)
C14 C15 C19 119.0(3)
C17 C16 C11 110.8(3)
C17 C16 C18 109.6(3)
C11 C16 C18 112.6(3)
C17 C16 H16 107.9
C11 C16 H16 107.9
C18 C16 H16 107.9
C16 C17 H17A 109.5
C16 C17 H17B 109.5
H17A C17 H17B 109.5
C16 C17 H17C 109.5
H17A C17 H17C 109.5
H17B C17 H17C 109.5
C16 C18 H18A 109.5
C16 C18 H18B 109.5
H18A C18 H18B 109.5
C16 C18 H18C 109.5
H18A C18 H18C 109.5
H18B C18 H18C 109.5
C15 C19 C21 111.0(4)
C15 C19 C20 112.2(3)
C21 C19 C20 110.7(4)
C15 C19 H19 107.6
C21 C19 H19 107.6
C20 C19 H19 107.6
C19 C20 H20A 109.5
C19 C20 H20B 109.5
H20A C20 H20B 109.5
C19 C20 H20C 109.5
H20A C20 H20C 109.5
H20B C20 H20C 109.5
C19 C21 H21A 109.5
C19 C21 H21B 109.5
H21A C21 H21B 109.5
C19 C21 H21C 109.5
H21A C21 H21C 109.5
H21B C21 H21C 109.5
C23 C22 C27 122.2(3)
C23 C22 N3 116.5(3)
C27 C22 N3 121.3(3)
C24 C23 C22 118.0(3)
C24 C23 C28 120.7(3)
C22 C23 C28 121.2(3)
C25 C24 C23 120.6(3)
C25 C24 H24 119.7
C23 C24 H24 119.7
C26 C25 C24 119.8(3)
C26 C25 H25 120.1
C24 C25 H25 120.1
C25 C26 C27 122.3(3)
C25 C26 H26 118.9
C27 C26 H26 118.9
C26 C27 C22 116.9(3)
C26 C27 C31 121.1(3)
C22 C27 C31 122.0(3)
C30 C28 C23 111.2(3)
C30 C28 C29 110.3(3)
C23 C28 C29 112.9(3)
C30 C28 H28 107.4
C23 C28 H28 107.4
C29 C28 H28 107.4
C28 C29 H29A 109.5
C28 C29 H29B 109.5
H29A C29 H29B 109.5
C28 C29 H29C 109.5
H29A C29 H29C 109.5
H29B C29 H29C 109.5
C28 C30 H30A 109.5
C28 C30 H30B 109.5
H30A C30 H30B 109.5
C28 C30 H30C 109.5
H30A C30 H30C 109.5
H30B C30 H30C 109.5
C27 C31 C33 110.7(3)
C27 C31 C32 113.1(3)
C33 C31 C32 110.5(3)
C27 C31 H31 107.4
C33 C31 H31 107.4
C32 C31 H31 107.4
C31 C32 H32A 109.5
C31 C32 H32B 109.5
H32A C32 H32B 109.5
C31 C32 H32C 109.5
H32A C32 H32C 109.5
H32B C32 H32C 109.5
C31 C33 H33A 109.5
C31 C33 H33B 109.5
H33A C33 H33B 109.5
C31 C33 H33C 109.5
H33A C33 H33C 109.5
H33B C33 H33C 109.5
C34 S1 Fe1 109.2(15)
C35 C34 C39 118.7(7)
C35 C34 S1 122.1(8)
C39 C34 S1 119.2(8)
C36 C35 C34 121.4(8)
C36 C35 H35 119.3
C34 C35 H35 119.3
C37 C36 C35 122.3(8)
C37 C36 H36 118.9
C35 C36 H36 118.9
C36 C37 C38 117.4(7)
C36 C37 H37 121.3
C38 C37 H37 121.3
C39 C38 C37 120.9(7)
C39 C38 H38 119.6
C37 C38 H38 119.6
C38 C39 C34 119.3(8)
C38 C39 H39 120.4
C34 C39 H39 120.4
C39' C34' C35' 117.0(11)
C36' C35' C34' 121.4(13)
C36' C35' H35' 119.3
C34' C35' H35' 119.3
C37' C36' C35' 123.9(13)
C37' C36' H36' 118.0
C35' C36' H36' 118.0
C36' C37' C38' 116.5(13)
C36' C37' H37' 121.8
C38' C37' H37' 121.8
C39' C38' C37' 119.1(12)
C39' C38' H38' 120.4
C37' C38' H38' 120.4
C34' C39' C38' 121.2(12)
C34' C39' H39' 119.4
C38' C39' H39' 119.4
C1 N1 C10 121.0(3)
C1 N1 Fe1 116.4(2)
C10 N1 Fe1 122.33(18)
C9 N2 C5 120.0(3)
C9 N2 Fe1 119.1(2)
C5 N2 Fe1 120.4(2)
C2 N3 C22 119.6(3)
C2 N3 Fe1 115.3(2)
C22 N3 Fe1 125.08(18)
Cl3 C1S Cl2 112.6(3)
Cl3 C1S H1S1 109.1
Cl2 C1S H1S1 109.1
Cl3 C1S H1S2 109.1
Cl2 C1S H1S2 109.1
H1S1 C1S H1S2 107.8

loop_
_geom_bond_atom_site_label_1
_geom_bond_atom_site_label_2
_geom_bond_distance
Fe1 N2 2.054(2)
Fe1 N3 2.192(2)
Fe1 N1 2.212(2)
Fe1 Cl1 2.2560(9)
Fe1 S1 2.3305(9)
C1 N1 1.292(4)
C1 C3 1.481(5)
C1 C5 1.488(4)
C2 N3 1.300(4)
C2 C9 1.478(4)
C2 C4 1.484(4)
C3 H3A 0.9800
C3 H3B 0.9800
C3 H3C 0.9800
C4 H4A 0.9800
C4 H4B 0.9800
C4 H4C 0.9800
C5 N2 1.347(4)
C5 C6 1.376(4)
C6 C7 1.393(4)
C6 H6 0.9500
C7 C8 1.388(5)
C7 H7 0.9500
C8 C9 1.382(4)
C8 H8 0.9500
C9 N2 1.335(4)
C10 C15 1.398(5)
C10 C11 1.402(5)
C10 N1 1.442(4)
C11 C12 1.385(5)
C11 C16 1.525(5)
C12 C13 1.369(6)
C12 H12 0.9500
C13 C14 1.372(6)
C13 H13 0.9500
C14 C15 1.400(5)
C14 H14 0.9500
C15 C19 1.496(6)
C16 C17 1.517(5)
C16 C18 1.536(5)
C16 H16 1.0000
C17 H17A 0.9800
C17 H17B 0.9800
C17 H17C 0.9800
C18 H18A 0.9800
C18 H18B 0.9800
C18 H18C 0.9800
C19 C21 1.535(6)
C19 C20 1.542(6)
C19 H19 1.0000
C20 H20A 0.9800
C20 H20B 0.9800
C20 H20C 0.9800
C21 H21A 0.9800
C21 H21B 0.9800
C21 H21C 0.9800
C22 C23 1.402(4)
C22 C27 1.408(4)
C22 N3 1.426(4)
C23 C24 1.391(5)
C23 C28 1.523(5)
C24 C25 1.389(5)
C24 H24 0.9500
C25 C26 1.376(5)
C25 H25 0.9500
C26 C27 1.384(4)
C26 H26 0.9500
C27 C31 1.504(5)
C28 C30 1.514(5)
C28 C29 1.526(5)
C28 H28 1.0000
C29 H29A 0.9800
C29 H29B 0.9800
C29 H29C 0.9800
C30 H30A 0.9800
C30 H30B 0.9800
C30 H30C 0.9800
C31 C33 1.520(5)
C31 C32 1.547(4)
C31 H31 1.0000
C32 H32A 0.9800
C32 H32B 0.9800
C32 H32C 0.9800
C33 H33A 0.9800
C33 H33B 0.9800
C33 H33C 0.9800
S1 C34 1.761(8)
C34 C35 1.392(9)
C34 C39 1.402(10)
C35 C36 1.368(9)
C35 H35 0.9500
C36 C37 1.345(10)
C36 H36 0.9500
C37 C38 1.452(10)
C37 H37 0.9500
C38 C39 1.381(9)
C38 H38 0.9500
C39 H39 0.9500
C34' C39' 1.402(13)
C34' C35' 1.403(13)
C35' C36' 1.364(13)
C35' H35' 0.9500
C36' C37' 1.348(14)
C36' H36' 0.9500
C37' C38' 1.455(15)
C37' H37' 0.9500
C38' C39' 1.412(14)
C38' H38' 0.9500
C39' H39' 0.9500
C1S Cl3 1.740(6)
C1S Cl2 1.765(5)
C1S H1S1 0.9900
C1S H1S2 0.9900

loop_
_geom_torsion_atom_site_label_1
_geom_torsion_atom_site_label_2
_geom_torsion_atom_site_label_3
_geom_torsion_atom_site_label_4
_geom_torsion
N1 C1 C5 N2 1.6(4)
C3 C1 C5 N2 -178.9(3)
N1 C1 C5 C6 179.9(3)
C3 C1 C5 C6 -0.6(5)
N2 C5 C6 C7 -1.4(5)
C1 C5 C6 C7 -179.6(3)
C5 C6 C7 C8 2.4(5)
C6 C7 C8 C9 -0.6(5)
C7 C8 C9 N2 -2.4(5)
C7 C8 C9 C2 173.0(3)
N3 C2 C9 N2 0.3(4)
C4 C2 C9 N2 177.4(3)
N3 C2 C9 C8 -175.4(3)
C4 C2 C9 C8 1.6(5)
C15 C10 C11 C12 1.0(5)
N1 C10 C11 C12 177.2(3)
C15 C10 C11 C16 177.9(3)
N1 C10 C11 C16 -5.9(4)
C10 C11 C12 C13 0.0(5)
C16 C11 C12 C13 -176.9(3)
C11 C12 C13 C14 -1.3(5)
C12 C13 C14 C15 1.6(6)
C11 C10 C15 C14 -0.8(5)
N1 C10 C15 C14 -176.8(3)
C11 C10 C15 C19 176.4(3)
N1 C10 C15 C19 0.4(5)
C13 C14 C15 C10 -0.6(5)
C13 C14 C15 C19 -177.9(4)
C12 C11 C16 C17 84.5(4)
C10 C11 C16 C17 -92.3(4)
C12 C11 C16 C18 -38.6(4)
C10 C11 C16 C18 144.6(3)
C10 C15 C19 C21 -117.3(4)
C14 C15 C19 C21 59.9(4)
C10 C15 C19 C20 118.3(4)
C14 C15 C19 C20 -64.6(5)
C27 C22 C23 C24 -4.4(4)
N3 C22 C23 C24 176.7(3)
C27 C22 C23 C28 179.6(3)
N3 C22 C23 C28 0.7(4)
C22 C23 C24 C25 0.7(5)
C28 C23 C24 C25 176.7(3)
C23 C24 C25 C26 2.4(5)
C24 C25 C26 C27 -1.8(5)
C25 C26 C27 C22 -1.7(5)
C25 C26 C27 C31 177.7(3)
C23 C22 C27 C26 4.9(4)
N3 C22 C27 C26 -176.3(3)
C23 C22 C27 C31 -174.5(3)
N3 C22 C27 C31 4.3(4)
C24 C23 C28 C30 -72.4(4)
C22 C23 C28 C30 103.5(4)
C24 C23 C28 C29 52.2(4)
C22 C23 C28 C29 -131.9(3)
C26 C27 C31 C33 -70.1(4)
C22 C27 C31 C33 109.2(4)
C26 C27 C31 C32 54.5(4)
C22 C27 C31 C32 -126.2(3)
N2 Fe1 S1 C34 -6.0(5)
N3 Fe1 S1 C34 68.2(5)
N1 Fe1 S1 C34 -80.4(5)
Cl1 Fe1 S1 C34 172.9(5)
Fe1 S1 C34 C35 81(3)
Fe1 S1 C34 C39 -100(3)
C39 C34 C35 C36 2(4)
S1 C34 C35 C36 -179(2)
C34 C35 C36 C37 -1(3)
C35 C36 C37 C38 0.0(14)
C36 C37 C38 C39 -0.7(12)
C37 C38 C39 C34 2(2)
C35 C34 C39 C38 -3(4)
S1 C34 C39 C38 178.6(19)
C39' C34' C35' C36' 0(7)
C34' C35' C36' C37' 5(5)
C35' C36' C37' C38' -10(3)
C36' C37' C38' C39' 10(2)
C35' C34' C39' C38' 1(7)
C37' C38' C39' C34' -6(4)
C3 C1 N1 C10 2.5(5)
C5 C1 N1 C10 -178.1(3)
C3 C1 N1 Fe1 -171.6(3)
C5 C1 N1 Fe1 7.8(3)
C15 C10 N1 C1 -82.8(4)
C11 C10 N1 C1 101.0(3)
C15 C10 N1 Fe1 90.9(3)
C11 C10 N1 Fe1 -85.3(3)
N2 Fe1 N1 C1 -10.4(2)
N3 Fe1 N1 C1 -43.8(3)
Cl1 Fe1 N1 C1 -163.7(2)
S1 Fe1 N1 C1 80.8(2)
N2 Fe1 N1 C10 175.6(2)
N3 Fe1 N1 C10 142.2(2)
Cl1 Fe1 N1 C10 22.3(2)
S1 Fe1 N1 C10 -93.2(2)
C8 C9 N2 C5 3.5(4)
C2 C9 N2 C5 -172.4(3)
C8 C9 N2 Fe1 -168.3(2)
C2 C9 N2 Fe1 15.8(3)
C6 C5 N2 C9 -1.6(4)
C1 C5 N2 C9 176.8(3)
C6 C5 N2 Fe1 170.2(2)
C1 C5 N2 Fe1 -11.4(3)
N3 Fe1 N2 C9 -17.6(2)
N1 Fe1 N2 C9 -176.5(2)
Cl1 Fe1 N2 C9 -97.6(2)
S1 Fe1 N2 C9 80.0(2)
N3 Fe1 N2 C5 170.6(2)
N1 Fe1 N2 C5 11.7(2)
Cl1 Fe1 N2 C5 90.6(3)
S1 Fe1 N2 C5 -91.8(2)
C9 C2 N3 C22 168.6(3)
C4 C2 N3 C22 -8.3(4)
C9 C2 N3 Fe1 -14.7(3)
C4 C2 N3 Fe1 168.4(2)
C23 C22 N3 C2 -99.8(3)
C27 C22 N3 C2 81.4(4)
C23 C22 N3 Fe1 83.9(3)
C27 C22 N3 Fe1 -95.0(3)
N2 Fe1 N3 C2 17.3(2)
N1 Fe1 N3 C2 50.7(3)
Cl1 Fe1 N3 C2 170.5(2)
S1 Fe1 N3 C2 -75.5(2)
N2 Fe1 N3 C22 -166.2(2)
N1 Fe1 N3 C22 -132.8(2)
Cl1 Fe1 N3 C22 -13.0(2)
S1 Fe1 N3 C22 101.0(2)
